data_7102487
loop_
_publ_author_name
'Shukla, Piyush'
'Johnson, Jennifer A'
'Vidovic, Dragoslav'
'Cowley, Alan H'
'Abernethy, Colin D'

_publ_section_title
;
 Amine elimination synthesis of a titanium(IV) N-heterocyclic carbene
 complex with short intramolecular Cl...C carbene contacts.
;
_journal_issue 4
_journal_name_full 'Chemical communications (Cambridge, England)'
_journal_page_first 360
_journal_page_last 361
_journal_paper_doi 10.1039/b314558a
_journal_year 2004
_chemical_formula_sum 'C25 H36 Cl2 N4 Ti'
_chemical_formula_weight 511.38
_chemical_name_systematic
;
?
;
_space_group_IT_number 14
_symmetry_cell_setting monoclinic
_symmetry_space_group_name_Hall '-P 2yn'
_symmetry_space_group_name_H-M 'P 1 21/n 1'
_atom_sites_solution_hydrogens geom
_atom_sites_solution_primary direct
_atom_sites_solution_secondary difmap
_audit_creation_method SHELXL-97
_cell_angle_alpha 90.00
_cell_angle_beta 92.34(3)
_cell_angle_gamma 90.00
_cell_formula_units_Z 4
_cell_length_a 11.492(2)
_cell_length_b 14.182(3)
_cell_length_c 16.649(3)
_cell_measurement_temperature 293(2)
_cell_volume 2711.2(9)
_computing_cell_refinement 'XSCANS v2.10b, Siemens Analytical'
_computing_data_collection 'XSCANS v2.10b, Siemens Analytical'
_computing_data_reduction 'XSCANS v2.10b, Siemens Analytical'
_computing_molecular_graphics 'XP SHELXTL/PC, Siemens Analytical'
_computing_structure_refinement 'XL SHELXTL/PC, Siemens Analytical'
_computing_structure_solution 'XS SHELXTL/PC, Siemens Analytical'
_diffrn_ambient_temperature 293(2)
_diffrn_measured_fraction_theta_full 0.989
_diffrn_measured_fraction_theta_max 0.989
_diffrn_measurement_device_type 'Siemens P4'
_diffrn_measurement_method \w-scans
_diffrn_radiation_monochromator graphite
_diffrn_radiation_source 'normal-focus sealed tube'
_diffrn_radiation_type MoK\a
_diffrn_radiation_wavelength 0.71073
_diffrn_reflns_av_R_equivalents 0.0000
_diffrn_reflns_av_sigmaI/netI 0.0972
_diffrn_reflns_limit_h_max 13
_diffrn_reflns_limit_h_min -13
_diffrn_reflns_limit_k_max 16
_diffrn_reflns_limit_k_min -16
_diffrn_reflns_limit_l_max 19
_diffrn_reflns_limit_l_min -19
_diffrn_reflns_number 8944
_diffrn_reflns_theta_full 25.05
_diffrn_reflns_theta_max 25.05
_diffrn_reflns_theta_min 3.12
_exptl_absorpt_coefficient_mu 0.532
_exptl_absorpt_correction_type none
_exptl_crystal_density_diffrn 1.253
_exptl_crystal_density_method 'not measured'
_exptl_crystal_F_000 1080
_refine_diff_density_max 0.838
_refine_diff_density_min -0.629
_refine_diff_density_rms 0.111
_refine_ls_extinction_method none
_refine_ls_goodness_of_fit_ref 1.024
_refine_ls_hydrogen_treatment mixed
_refine_ls_matrix_type full
_refine_ls_number_parameters 290
_refine_ls_number_reflns 8944
_refine_ls_number_restraints 0
_refine_ls_restrained_S_all 1.024
_refine_ls_R_factor_all 0.1367
_refine_ls_R_factor_gt 0.0942
_refine_ls_shift/su_max 0.001
_refine_ls_shift/su_mean 0.000
_refine_ls_structure_factor_coef Fsqd
_refine_ls_weighting_details 'calc w=1/[\s^2^(Fo^2^)+(0.1011P)^2^+9.9114P] where P=(Fo^2^+2Fc^2^)/3'
_refine_ls_weighting_scheme calc
_refine_ls_wR_factor_gt 0.2235
_refine_ls_wR_factor_ref 0.2500
_reflns_number_gt 6219
_reflns_number_total 8944
_reflns_threshold_expression >2sigma(I)
_cod_data_source_file b314558a.txt
_cod_data_source_block ti
_cod_depositor_comments
;
The following automatic conversions were performed:
'_symmetry_cell_setting' value 'Monoclinic' changed to 'monoclinic'
according to '/home/saulius/struct/CIF-dictionaries/cif_core.dic'
dictionary named 'cif_core.dic' version 2.4.1 from 2010-06-29.

Automatic conversion script
Id: cif_fix_enum 1527 2010-12-29 10:47:43Z saulius 
;
_cod_original_sg_symbol_H-M P21/n
_cod_database_code 7102487

loop_
_symmetry_equiv_pos_as_xyz
'x, y, z'
'-x+1/2, y+1/2, -z+1/2'
'-x, -y, -z'
'x-1/2, -y-1/2, z-1/2'

loop_
_atom_site_label
_atom_site_type_symbol
_atom_site_fract_x
_atom_site_fract_y
_atom_site_fract_z
_atom_site_U_iso_or_equiv
_atom_site_adp_type
_atom_site_occupancy
_atom_site_symmetry_multiplicity
_atom_site_calc_flag
_atom_site_refinement_flags
Ti1 Ti 0.44945(8) 0.31900(6) 0.22044(5) 0.0275(3) Uani 1 1 d .
Cl1 Cl 0.24565(11) 0.29345(9) 0.21385(9) 0.0435(4) Uani 1 1 d .
Cl2 Cl 0.65279(11) 0.30216(10) 0.24362(9) 0.0433(4) Uani 1 1 d .
N1 N 0.4575(4) 0.0875(3) 0.2536(2) 0.0318(10) Uani 1 1 d .
N2 N 0.4635(4) 0.1118(3) 0.1268(2) 0.0307(10) Uani 1 1 d .
N3 N 0.4450(4) 0.4020(3) 0.3078(3) 0.0365(10) Uani 1 1 d .
N4 N 0.4606(4) 0.3886(3) 0.1251(2) 0.0331(10) Uani 1 1 d .
C1 C 0.4577(4) 0.1582(3) 0.1984(3) 0.0278(11) Uani 1 1 d .
C2 C 0.4627(6) 0.0001(3) 0.2164(3) 0.0463(15) Uani 1 1 d .
H2 H 0.4624 -0.0600 0.2429 0.056 Uiso 1 1 d R
C3 C 0.4677(6) 0.0145(3) 0.1383(3) 0.0469(15) Uani 1 1 d .
H3 H 0.4731 -0.0330 0.0975 0.056 Uiso 1 1 d R
C4 C 0.4533(4) 0.1010(3) 0.3394(3) 0.0294(11) Uani 1 1 d .
C5 C 0.5582(5) 0.1083(3) 0.3840(3) 0.0340(12) Uani 1 1 d .
C6 C 0.5504(5) 0.1263(4) 0.4665(3) 0.0385(13) Uani 1 1 d .
H6 H 0.6213 0.1328 0.4986 0.046 Uiso 1 1 d R
C7 C 0.4454(5) 0.1337(3) 0.5029(3) 0.0379(13) Uani 1 1 d .
C8 C 0.3440(5) 0.1187(3) 0.4556(3) 0.0340(12) Uani 1 1 d .
H8 H 0.2702 0.1203 0.4804 0.041 Uiso 1 1 d R
C9 C 0.3463(4) 0.1010(3) 0.3740(3) 0.0303(11) Uani 1 1 d .
C10 C 0.6744(5) 0.0929(4) 0.3480(4) 0.0482(15) Uani 1 1 d .
H10A H 0.6640 0.0822 0.2912 0.072 Uiso 1 1 d R
H10B H 0.7223 0.1475 0.3573 0.072 Uiso 1 1 d R
H10C H 0.7114 0.0389 0.3728 0.072 Uiso 1 1 d R
C11 C 0.4409(6) 0.1578(4) 0.5909(3) 0.0526(16) Uani 1 1 d .
H11C H 0.4705 0.2207 0.5975 0.079 Uiso 1 1 d R
H11A H 0.4898 0.1165 0.6231 0.079 Uiso 1 1 d R
H11B H 0.3633 0.1568 0.6101 0.079 Uiso 1 1 d R
C12 C 0.2352(5) 0.0802(4) 0.3258(3) 0.0381(13) Uani 1 1 d .
H12A H 0.1699 0.0832 0.3598 0.057 Uiso 1 1 d R
H12B H 0.2252 0.1256 0.2833 0.057 Uiso 1 1 d R
H12C H 0.2404 0.0182 0.3032 0.057 Uiso 1 1 d R
C13 C 0.4619(5) 0.1526(3) 0.0466(3) 0.0302(11) Uani 1 1 d .
C14 C 0.3571(4) 0.1560(3) 0.0031(3) 0.0329(12) Uani 1 1 d .
C15 C 0.3576(4) 0.1912(4) -0.0753(3) 0.0333(12) Uani 1 1 d .
H15 H 0.2858 0.1933 -0.1069 0.040 Uiso 1 1 d R
C16 C 0.4591(4) 0.2208(3) -0.1086(3) 0.0294(11) Uani 1 1 d .
C17 C 0.5630(5) 0.2145(3) -0.0636(3) 0.0324(11) Uani 1 1 d .
H17 H 0.6339 0.2355 -0.0863 0.039 Uiso 1 1 d R
C18 C 0.5677(4) 0.1779(3) 0.0143(3) 0.0312(11) Uani 1 1 d .
C19 C 0.2444(5) 0.1237(4) 0.0384(3) 0.0455(14) Uani 1 1 d .
H19C H 0.1846 0.1314 -0.0030 0.068 Uiso 1 1 d R
H19A H 0.2218 0.1617 0.0829 0.068 Uiso 1 1 d R
H19B H 0.2448 0.0582 0.0528 0.068 Uiso 1 1 d R
C20 C 0.4565(5) 0.2599(4) -0.1938(3) 0.0373(12) Uani 1 1 d .
H20A H 0.3775 0.2590 -0.2148 0.056 Uiso 1 1 d R
H20B H 0.4855 0.3233 -0.1940 0.056 Uiso 1 1 d R
H20C H 0.5037 0.2210 -0.2266 0.056 Uiso 1 1 d R
C21 C 0.6813(5) 0.1659(4) 0.0609(3) 0.0453(14) Uani 1 1 d .
H21A H 0.7441 0.1872 0.0293 0.068 Uiso 1 1 d R
H21B H 0.6804 0.2018 0.1098 0.068 Uiso 1 1 d R
H21C H 0.6918 0.1003 0.0736 0.068 Uiso 1 1 d R
C22 C 0.4147(7) 0.3603(4) 0.3832(4) 0.0610(19) Uani 1 1 d .
H22C H 0.3387 0.3827 0.3956 0.092 Uiso 1 1 d R
H22A H 0.4677 0.3783 0.4265 0.092 Uiso 1 1 d R
H22B H 0.4109 0.2928 0.3797 0.092 Uiso 1 1 d R
C23 C 0.4919(6) 0.4970(4) 0.3174(4) 0.0537(16) Uani 1 1 d .
H23C H 0.5203 0.5182 0.2671 0.081 Uiso 1 1 d R
H23A H 0.5548 0.4969 0.3572 0.081 Uiso 1 1 d R
H23B H 0.4329 0.5396 0.3345 0.081 Uiso 1 1 d R
C24 C 0.3773(5) 0.3868(4) 0.0578(3) 0.0398(13) Uani 1 1 d .
H24C H 0.4173 0.3739 0.0095 0.060 Uiso 1 1 d R
H24A H 0.3376 0.4461 0.0519 0.060 Uiso 1 1 d R
H24B H 0.3208 0.3381 0.0653 0.060 Uiso 1 1 d R
C25 C 0.5560(5) 0.4544(4) 0.1093(4) 0.0468(14) Uani 1 1 d .
H25A H 0.5441 0.4822 0.0570 0.070 Uiso 1 1 d R
H25B H 0.5572 0.5030 0.1494 0.070 Uiso 1 1 d R
H25C H 0.6288 0.4212 0.1118 0.070 Uiso 1 1 d R

loop_
_atom_site_aniso_label
_atom_site_aniso_U_11
_atom_site_aniso_U_22
_atom_site_aniso_U_33
_atom_site_aniso_U_23
_atom_site_aniso_U_13
_atom_site_aniso_U_12
Ti1 0.0294(5) 0.0211(4) 0.0323(5) 0.0017(4) 0.0045(4) 0.0012(4)
Cl1 0.0293(7) 0.0343(7) 0.0676(9) 0.0057(6) 0.0098(6) 0.0020(5)
Cl2 0.0314(7) 0.0409(8) 0.0567(9) -0.0043(6) -0.0110(6) 0.0004(6)
N1 0.044(3) 0.023(2) 0.028(2) 0.0037(17) -0.0002(18) -0.0012(18)
N2 0.044(3) 0.0193(19) 0.029(2) 0.0011(17) 0.0033(18) 0.0029(18)
N3 0.043(3) 0.026(2) 0.041(2) -0.0006(19) 0.006(2) -0.0006(19)
N4 0.034(2) 0.025(2) 0.041(2) 0.0025(18) 0.0012(19) -0.0007(18)
C1 0.027(3) 0.024(2) 0.032(3) 0.003(2) 0.002(2) -0.001(2)
C2 0.089(5) 0.016(2) 0.034(3) 0.002(2) 0.000(3) 0.005(3)
C3 0.084(5) 0.016(2) 0.041(3) -0.003(2) 0.004(3) 0.005(3)
C4 0.040(3) 0.017(2) 0.031(3) 0.0073(19) 0.001(2) 0.002(2)
C5 0.035(3) 0.026(2) 0.041(3) 0.003(2) 0.000(2) 0.004(2)
C6 0.048(4) 0.031(3) 0.035(3) 0.004(2) -0.012(2) 0.001(2)
C7 0.056(4) 0.026(3) 0.032(3) 0.008(2) 0.000(3) 0.000(2)
C8 0.039(3) 0.028(3) 0.035(3) 0.006(2) 0.006(2) 0.001(2)
C9 0.041(3) 0.018(2) 0.032(3) 0.009(2) -0.002(2) -0.002(2)
C10 0.040(3) 0.046(4) 0.059(4) 0.006(3) 0.002(3) 0.005(3)
C11 0.074(5) 0.052(4) 0.030(3) 0.002(3) -0.007(3) 0.005(3)
C12 0.036(3) 0.034(3) 0.045(3) 0.010(2) 0.001(2) -0.002(2)
C13 0.045(3) 0.020(2) 0.026(3) -0.0041(19) 0.002(2) 0.002(2)
C14 0.037(3) 0.027(3) 0.035(3) -0.003(2) 0.007(2) 0.001(2)
C15 0.031(3) 0.037(3) 0.031(3) -0.001(2) -0.002(2) 0.000(2)
C16 0.040(3) 0.023(2) 0.026(2) -0.002(2) 0.002(2) 0.003(2)
C17 0.037(3) 0.027(3) 0.034(3) -0.005(2) 0.005(2) -0.004(2)
C18 0.037(3) 0.025(2) 0.032(3) -0.006(2) -0.001(2) 0.001(2)
C19 0.039(3) 0.054(4) 0.044(3) 0.009(3) 0.003(3) -0.012(3)
C20 0.037(3) 0.042(3) 0.032(3) 0.001(2) 0.000(2) 0.001(2)
C21 0.035(3) 0.053(4) 0.047(3) 0.001(3) 0.001(3) 0.004(3)
C22 0.102(6) 0.041(3) 0.040(3) 0.004(3) 0.011(3) -0.003(4)
C23 0.068(4) 0.039(3) 0.055(4) -0.009(3) 0.009(3) -0.011(3)
C24 0.048(3) 0.033(3) 0.038(3) 0.003(2) -0.004(3) -0.002(2)
C25 0.043(3) 0.048(3) 0.050(3) 0.011(3) 0.007(3) -0.008(3)

loop_
_atom_type_symbol
_atom_type_description
_atom_type_scat_dispersion_real
_atom_type_scat_dispersion_imag
_atom_type_scat_source
C C 0.0033 0.0016 'International Tables Vol C Tables 4.2.6.8 and 6.1.1.4'
H H 0.0000 0.0000 'International Tables Vol C Tables 4.2.6.8 and 6.1.1.4'
Cl Cl 0.1484 0.1585 'International Tables Vol C Tables 4.2.6.8 and 6.1.1.4'
N N 0.0061 0.0033 'International Tables Vol C Tables 4.2.6.8 and 6.1.1.4'
Ti Ti 0.2776 0.4457 'International Tables Vol C Tables 4.2.6.8 and 6.1.1.4'

loop_
_geom_angle_atom_site_label_1
_geom_angle_atom_site_label_2
_geom_angle_atom_site_label_3
_geom_angle
N3 Ti1 N4 109.30(18)
N3 Ti1 C1 138.20(17)
N4 Ti1 C1 112.33(17)
N3 Ti1 Cl2 89.71(15)
N4 Ti1 Cl2 95.17(14)
C1 Ti1 Cl2 83.09(12)
N3 Ti1 Cl1 94.23(15)
N4 Ti1 Cl1 98.20(14)
C1 Ti1 Cl1 83.60(12)
Cl2 Ti1 Cl1 163.93(6)
C1 N1 C2 110.8(4)
C1 N1 C4 124.9(4)
C2 N1 C4 124.3(4)
C1 N2 C3 111.1(4)
C1 N2 C13 127.7(4)
C3 N2 C13 121.3(4)
C22 N3 C23 112.6(5)
C22 N3 Ti1 115.6(4)
C23 N3 Ti1 130.1(4)
C24 N4 C25 110.3(4)
C24 N4 Ti1 125.5(3)
C25 N4 Ti1 124.2(4)
N1 C1 N2 103.7(4)
N1 C1 Ti1 128.2(3)
N2 C1 Ti1 128.1(3)
C3 C2 N1 107.9(4)
C3 C2 H2 126.1
N1 C2 H2 126.0
C2 C3 N2 106.6(4)
C2 C3 H3 126.5
N2 C3 H3 126.9
C9 C4 C5 123.0(4)
C9 C4 N1 118.6(4)
C5 C4 N1 118.3(5)
C4 C5 C6 116.6(5)
C4 C5 C10 122.7(5)
C6 C5 C10 120.7(5)
C7 C6 C5 122.5(5)
C7 C6 H6 119.1
C5 C6 H6 118.4
C6 C7 C8 117.7(5)
C6 C7 C11 120.7(5)
C8 C7 C11 121.5(5)
C9 C8 C7 122.3(5)
C9 C8 H8 118.7
C7 C8 H8 119.0
C4 C9 C8 117.5(5)
C4 C9 C12 121.9(4)
C8 C9 C12 120.6(5)
C5 C10 H10A 109.8
C5 C10 H10B 109.3
H10A C10 H10B 109.5
C5 C10 H10C 109.3
H10A C10 H10C 109.5
H10B C10 H10C 109.5
C7 C11 H11C 107.3
C7 C11 H11A 111.3
H11C C11 H11A 107.8
C7 C11 H11B 112.9
H11C C11 H11B 107.8
H11A C11 H11B 109.6
C9 C12 H12A 110.0
C9 C12 H12B 109.5
H12A C12 H12B 109.5
C9 C12 H12C 108.8
H12A C12 H12C 109.5
H12B C12 H12C 109.5
C14 C13 C18 122.9(4)
C14 C13 N2 118.3(4)
C18 C13 N2 118.5(4)
C13 C14 C15 117.8(5)
C13 C14 C19 121.8(5)
C15 C14 C19 120.4(5)
C16 C15 C14 121.4(5)
C16 C15 H15 119.5
C14 C15 H15 119.1
C15 C16 C17 119.2(4)
C15 C16 C20 120.1(4)
C17 C16 C20 120.7(5)
C16 C17 C18 121.8(5)
C16 C17 H17 119.5
C18 C17 H17 118.7
C17 C18 C13 116.9(5)
C17 C18 C21 121.6(5)
C13 C18 C21 121.6(4)
C14 C19 H19C 106.5
C14 C19 H19A 113.1
H19C C19 H19A 106.5
C14 C19 H19B 113.2
H19C C19 H19B 106.5
H19A C19 H19B 110.5
C16 C20 H20A 108.5
C16 C20 H20B 110.6
H20A C20 H20B 109.5
C16 C20 H20C 109.4
H20A C20 H20C 109.5
H20B C20 H20C 109.5
C18 C21 H21A 109.7
C18 C21 H21B 109.9
H21A C21 H21B 109.5
C18 C21 H21C 108.8
H21A C21 H21C 109.5
H21B C21 H21C 109.5
N3 C22 H22C 107.8
N3 C22 H22A 112.1
H22C C22 H22A 107.7
N3 C22 H22B 111.7
H22C C22 H22B 107.7
H22A C22 H22B 109.6
N3 C23 H23C 109.4
N3 C23 H23A 109.8
H23C C23 H23A 109.2
N3 C23 H23B 110.6
H23C C23 H23B 109.2
H23A C23 H23B 108.5
N4 C24 H24C 109.2
N4 C24 H24A 111.1
H24C C24 H24A 108.9
N4 C24 H24B 110.0
H24C C24 H24B 108.9
H24A C24 H24B 108.8
N4 C25 H25A 110.1
N4 C25 H25B 108.7
H25A C25 H25B 109.5
N4 C25 H25C 109.6
H25A C25 H25C 109.5
H25B C25 H25C 109.5

loop_
_geom_bond_atom_site_label_1
_geom_bond_atom_site_label_2
_geom_bond_distance
Ti1 N3 1.874(4)
Ti1 N4 1.878(4)
Ti1 C1 2.313(5)
Ti1 Cl2 2.3649(17)
Ti1 Cl1 2.3680(16)
N1 C1 1.360(6)
N1 C2 1.387(6)
N1 C4 1.444(6)
N2 C1 1.366(6)
N2 C3 1.394(6)
N2 C13 1.455(6)
N3 C22 1.443(7)
N3 C23 1.457(7)
N4 C24 1.445(7)
N4 C25 1.471(7)
C2 C3 1.321(8)
C2 H2 0.9599
C3 H3 0.9598
C4 C9 1.379(7)
C4 C5 1.393(7)
C5 C6 1.403(7)
C5 C10 1.503(7)
C6 C7 1.377(8)
C6 H6 0.9600
C7 C8 1.396(8)
C7 C11 1.506(7)
C8 C9 1.383(7)
C8 H8 0.9599
C9 C12 1.509(7)
C10 H10A 0.9601
C10 H10B 0.9600
C10 H10C 0.9600
C11 H11C 0.9599
C11 H11A 0.9600
C11 H11B 0.9601
C12 H12A 0.9600
C12 H12B 0.9601
C12 H12C 0.9599
C13 C14 1.381(7)
C13 C18 1.396(7)
C14 C15 1.397(7)
C14 C19 1.516(7)
C15 C16 1.377(7)
C15 H15 0.9600
C16 C17 1.387(7)
C16 C20 1.521(7)
C17 C18 1.395(7)
C17 H17 0.9600
C18 C21 1.501(7)
C19 H19C 0.9600
C19 H19A 0.9601
C19 H19B 0.9599
C20 H20A 0.9601
C20 H20B 0.9599
C20 H20C 0.9600
C21 H21A 0.9600
C21 H21B 0.9600
C21 H21C 0.9599
C22 H22C 0.9600
C22 H22A 0.9601
C22 H22B 0.9600
C23 H23C 0.9599
C23 H23A 0.9600
C23 H23B 0.9600
C24 H24C 0.9600
C24 H24A 0.9599
C24 H24B 0.9600
C25 H25A 0.9600
C25 H25B 0.9599
C25 H25C 0.9599

loop_
_geom_torsion_atom_site_label_1
_geom_torsion_atom_site_label_2
_geom_torsion_atom_site_label_3
_geom_torsion_atom_site_label_4
_geom_torsion
N4 Ti1 N3 C22 168.8(4)
C1 Ti1 N3 C22 -16.5(6)
Cl2 Ti1 N3 C22 -95.8(4)
Cl1 Ti1 N3 C22 68.6(4)
N4 Ti1 N3 C23 -26.9(6)
C1 Ti1 N3 C23 147.8(5)
Cl2 Ti1 N3 C23 68.5(5)
Cl1 Ti1 N3 C23 -127.1(5)
N3 Ti1 N4 C24 -120.0(4)
C1 Ti1 N4 C24 63.9(4)
Cl2 Ti1 N4 C24 148.5(4)
Cl1 Ti1 N4 C24 -22.6(4)
N3 Ti1 N4 C25 59.1(4)
C1 Ti1 N4 C25 -117.0(4)
Cl2 Ti1 N4 C25 -32.4(4)
Cl1 Ti1 N4 C25 156.6(4)
C2 N1 C1 N2 -0.3(6)
C4 N1 C1 N2 179.4(4)
C2 N1 C1 Ti1 179.6(4)
C4 N1 C1 Ti1 -0.8(7)
C3 N2 C1 N1 -0.4(6)
C13 N2 C1 N1 177.5(5)
C3 N2 C1 Ti1 179.8(4)
C13 N2 C1 Ti1 -2.3(7)
N3 Ti1 C1 N1 2.2(6)
N4 Ti1 C1 N1 176.8(4)
Cl2 Ti1 C1 N1 84.0(4)
Cl1 Ti1 C1 N1 -87.0(4)
N3 Ti1 C1 N2 -178.0(4)
N4 Ti1 C1 N2 -3.4(5)
Cl2 Ti1 C1 N2 -96.2(4)
Cl1 Ti1 C1 N2 92.8(4)
C1 N1 C2 C3 0.8(7)
C4 N1 C2 C3 -178.8(5)
N1 C2 C3 N2 -1.0(7)
C1 N2 C3 C2 0.9(7)
C13 N2 C3 C2 -177.1(5)
C1 N1 C4 C9 92.7(6)
C2 N1 C4 C9 -87.7(6)
C1 N1 C4 C5 -90.7(6)
C2 N1 C4 C5 88.9(6)
C9 C4 C5 C6 -6.8(7)
N1 C4 C5 C6 176.8(4)
C9 C4 C5 C10 170.0(5)
N1 C4 C5 C10 -6.5(7)
C4 C5 C6 C7 1.9(7)
C10 C5 C6 C7 -174.9(5)
C5 C6 C7 C8 2.7(7)
C5 C6 C7 C11 -177.0(5)
C6 C7 C8 C9 -2.8(7)
C11 C7 C8 C9 176.8(5)
C5 C4 C9 C8 6.7(7)
N1 C4 C9 C8 -176.9(4)
C5 C4 C9 C12 -171.8(5)
N1 C4 C9 C12 4.6(7)
C7 C8 C9 C4 -1.7(7)
C7 C8 C9 C12 176.8(5)
C1 N2 C13 C14 -96.4(6)
C3 N2 C13 C14 81.3(6)
C1 N2 C13 C18 89.6(6)
C3 N2 C13 C18 -92.7(6)
C18 C13 C14 C15 -3.4(7)
N2 C13 C14 C15 -177.0(4)
C18 C13 C14 C19 177.1(5)
N2 C13 C14 C19 3.4(7)
C13 C14 C15 C16 0.6(7)
C19 C14 C15 C16 -179.9(5)
C14 C15 C16 C17 0.7(7)
C14 C15 C16 C20 -179.2(5)
C15 C16 C17 C18 0.8(7)
C20 C16 C17 C18 -179.3(4)
C16 C17 C18 C13 -3.3(7)
C16 C17 C18 C21 176.3(5)
C14 C13 C18 C17 4.7(7)
N2 C13 C18 C17 178.3(4)
C14 C13 C18 C21 -174.9(5)
N2 C13 C18 C21 -1.3(7)
